data_7244078
loop_
_publ_author_name
'Feng, Yuquan'
'Lv, Linxia'
'Bi, Dongqin'
'Zhong, Zhiguo'
'Li, Jing'
'Yue, Zilong'
'Zeng, Zhaoge'
'Zhang, Shuhan'
'Meng, Zhaohui'

_publ_section_title
;
 Efficient degradation of reactive brilliant red on the first
 open-framework borate-rich cadmium borophosphate
;
_journal_issue 3
_journal_name_full CrystEngComm
_journal_page_first 479
_journal_page_last 483
_journal_paper_doi 10.1039/D1CE01449H
_journal_volume 24
_journal_year 2022
_chemical_formula_moiety '0.5(B18 Cd6 H6 K2 Na10 O76 P12)'
_chemical_formula_sum 'B9 Cd3 H3 K Na5 O38 P6'
_chemical_formula_weight 1385.38
_space_group_crystal_system hexagonal
_space_group_IT_number 176
_space_group_name_Hall '-P 6c'
_space_group_name_H-M_alt 'P 63/m'
_atom_sites_solution_hydrogens geom
_atom_sites_solution_primary direct
_atom_sites_solution_secondary difmap
_audit_creation_date 2020-06-03
_audit_creation_method
;
Olex2 1.2
(compiled 2018.05.29 svn.r3508 for OlexSys, GUI svn.r5506)
;
_audit_update_record
;
2021-09-29 deposited with the CCDC.	2021-12-13 downloaded from the CCDC.
;
_cell_angle_alpha 90.00
_cell_angle_beta 90.00
_cell_angle_gamma 120.00
_cell_formula_units_Z 2
_cell_length_a 12.071(3)
_cell_length_b 12.071(3)
_cell_length_c 12.118(2)
_cell_measurement_reflns_used 2628
_cell_measurement_temperature 296(2)
_cell_measurement_theta_max 28.25
_cell_measurement_theta_min 3.36
_cell_volume 1529.1(6)
_computing_cell_refinement 'SAINT v7.60A (Bruker, 2009)'
_computing_data_collection 'Bruker APEX2'
_computing_data_reduction 'SAINT v7.60A (Bruker, 2009)'
_computing_molecular_graphics 'Olex2 (Dolomanov et al., 2009)'
_computing_publication_material 'Olex2 (Dolomanov et al., 2009)'
_computing_structure_refinement 'XL (Sheldrick, 2008)'
_computing_structure_solution 'XS (Sheldrick, 2008)'
_diffrn_ambient_temperature 296.15
_diffrn_measured_fraction_theta_full 0.996
_diffrn_measured_fraction_theta_max 0.996
_diffrn_measurement_device_type 'Bruker APEX-II CCD'
_diffrn_measurement_method '\f and \w scans'
_diffrn_radiation_monochromator graphite
_diffrn_radiation_type MoK\a
_diffrn_radiation_wavelength 0.71073
_diffrn_reflns_av_R_equivalents 0.0477
_diffrn_reflns_av_unetI/netI 0.0259
_diffrn_reflns_limit_h_max 15
_diffrn_reflns_limit_h_min -14
_diffrn_reflns_limit_k_max 10
_diffrn_reflns_limit_k_min -15
_diffrn_reflns_limit_l_max 15
_diffrn_reflns_limit_l_min -15
_diffrn_reflns_number 8754
_diffrn_reflns_theta_full 26.50
_diffrn_reflns_theta_max 26.50
_diffrn_reflns_theta_min 1.95
_diffrn_source 'fine-focus sealed tube'
_diffrn_standards_number 0
_exptl_absorpt_coefficient_mu 2.737
_exptl_absorpt_correction_T_max 0.6843
_exptl_absorpt_correction_T_min 0.5596
_exptl_absorpt_correction_type multi-scan
_exptl_absorpt_process_details SADABS
_exptl_crystal_colour colorless
_exptl_crystal_density_diffrn 3.009
_exptl_crystal_density_method 'not measured'
_exptl_crystal_description rod
_exptl_crystal_F_000 1320
_exptl_crystal_size_max 0.24
_exptl_crystal_size_mid 0.22
_exptl_crystal_size_min 0.15
_refine_diff_density_max 2.037
_refine_diff_density_min -2.539
_refine_diff_density_rms 0.314
_refine_ls_extinction_method none
_refine_ls_goodness_of_fit_ref 1.071
_refine_ls_hydrogen_treatment mixed
_refine_ls_matrix_type full
_refine_ls_number_parameters 108
_refine_ls_number_reflns 1113
_refine_ls_number_restraints 44
_refine_ls_restrained_S_all 1.052
_refine_ls_R_factor_all 0.0950
_refine_ls_R_factor_gt 0.0919
_refine_ls_shift/su_max 0.000
_refine_ls_shift/su_mean 0.000
_refine_ls_structure_factor_coef Fsqd
_refine_ls_weighting_details 'calc w=1/[\s^2^(Fo^2^)+(0.0010P)^2^+172.6411P] where P=(Fo^2^+2Fc^2^)/3'
_refine_ls_weighting_scheme calc
_refine_ls_wR_factor_gt 0.2092
_refine_ls_wR_factor_ref 0.2105
_reflns_number_gt 1039
_reflns_number_total 1113
_reflns_threshold_expression >2sigma(I)
_cod_data_source_file d1ce01449h2.cif
_cod_data_source_block a
_cod_depositor_comments 'Adding full bibliography for 7244078.cif.'
_cod_original_cell_volume 1529.2(5)
_cod_database_code 7244078
_olex2_refinement_description
;
1. Fixed Uiso
 At 1.2 times of:
  All O(H) groups
2. Restrained distances
 O7-H7
 0.83 with sigma of 0.02
 H7-O1_$1
 2.5 with sigma of 0.02
3. Uiso/Uaniso restraints and constraints
Uanis(O7) \\sim Ueq, Uanis(O5) \\sim Ueq, Uanis(O2) \\sim Ueq, Uanis(B1) \\sim
Ueq, Uanis(B2) \\sim Ueq, Uanis(O1W) \\sim Ueq, Uanis(O2W) \\sim Ueq: with
sigma of 0.01 and sigma for terminal atoms of 0.02
4. Others
 Fixed Sof: Na2(0.16667) Na2'(0.16667)
;
_olex2_submission_special_instructions 'No special instructions were received'

loop_
_space_group_symop_id
_space_group_symop_operation_xyz
1 'x, y, z'
2 '-y, x-y, z'
3 '-x+y, -x, z'
4 '-x, -y, z+1/2'
5 'y, -x+y, z+1/2'
6 'x-y, x, z+1/2'
7 '-x, -y, -z'
8 'y, -x+y, -z'
9 'x-y, x, -z'
10 'x, y, -z-1/2'
11 '-y, x-y, -z-1/2'
12 '-x+y, -x, -z-1/2'

loop_
_atom_site_label
_atom_site_type_symbol
_atom_site_fract_x
_atom_site_fract_y
_atom_site_fract_z
_atom_site_U_iso_or_equiv
_atom_site_adp_type
_atom_site_occupancy
_atom_site_calc_flag
_atom_site_disorder_assembly
_atom_site_disorder_group
_atom_site_site_symmetry_order
_atom_site_refinement_flags_posn
_atom_site_refinement_flags_adp
_atom_site_refinement_flags_occupancy
Cd1 Cd 1.0000 0.5000 0.5000 0.0139(4) Uani 1 d . . 2 S T P
B1 B 0.7025(15) -0.0513(14) 0.6474(13) 0.013(3) Uani 1 d . . 1 . U .
B2 B 0.902(2) 0.394(2) 0.2500 0.011(4) Uani 1 d . . 2 S TU P
Na1 Na 0.7329(11) -0.2821(10) 0.7500 0.032(2) Uani 1 d . . 2 S T P
O1 O 0.7350(12) -0.0878(12) 0.7500 0.009(3) Uani 1 d . . 2 DS T P
O2 O 0.7942(9) 0.0892(9) 0.6297(8) 0.014(2) Uani 1 d . . 1 . U .
O3 O 0.8773(10) 0.1614(9) 0.4420(8) 0.016(2) Uani 1 d . . 1 . . .
O4 O 0.6892(9) 0.1784(10) 0.5035(11) 0.024(2) Uani 1 d . . 1 . . .
O5 O 0.9025(9) 0.3165(8) 0.5925(8) 0.016(2) Uani 1 d . . 1 . U .
O6 O 0.9276(9) 0.3583(8) 0.3474(7) 0.0106(19) Uani 1 d . . 1 . . .
O7 O 0.8507(15) 0.4732(15) 0.2500 0.023(3) Uani 1 d . . 2 DS TU P
H7 H 0.84(2) 0.536(13) 0.2500 0.027 Uiso 1 d . . 2 DRS T P
Na2 Na 1.3333 0.6667 0.5937(17) 0.020(4) Uani 0.50 d . . 3 S T P
Na2' Na 1.3333 0.6667 0.4114(16) 0.018(4) Uani 0.50 d . . 3 S T P
P1 P 0.8137(3) 0.1894(3) 0.5402(3) 0.0090(7) Uani 1 d . . 1 . . .
K1 K 1.0000 0.0000 1.0000 0.046(3) Uani 1 d . . 6 S T P
O1W O 1.0000 0.0000 0.7500 0.063(9) Uani 1 d . . 6 S TU P
O2W O 1.3333 0.6667 0.2500 0.116(11) Uani 1 d . . 6 S TU P

loop_
_atom_site_aniso_label
_atom_site_aniso_U_11
_atom_site_aniso_U_22
_atom_site_aniso_U_33
_atom_site_aniso_U_23
_atom_site_aniso_U_13
_atom_site_aniso_U_12
Cd1 0.0165(7) 0.0106(7) 0.0121(7) -0.0011(6) 0.0049(6) 0.0048(5)
B1 0.014(6) 0.010(6) 0.012(6) -0.002(5) -0.004(5) 0.004(5)
B2 0.012(7) 0.009(7) 0.009(7) 0.000 0.000 0.003(6)
Na1 0.052(7) 0.032(5) 0.024(5) 0.000 0.000 0.030(5)
O1 0.010(6) 0.010(6) 0.008(6) 0.000 0.000 0.005(5)
O2 0.019(4) 0.012(4) 0.008(4) 0.003(4) 0.001(4) 0.007(4)
O3 0.028(6) 0.021(5) 0.008(5) 0.005(4) 0.005(4) 0.018(5)
O4 0.015(5) 0.020(5) 0.041(7) 0.009(5) 0.002(5) 0.010(4)
O5 0.020(5) 0.004(4) 0.018(4) -0.003(4) -0.001(4) 0.002(3)
O6 0.017(5) 0.005(4) 0.004(4) -0.001(3) 0.000(4) 0.001(4)
O7 0.020(6) 0.027(7) 0.032(7) 0.000 0.000 0.020(6)
Na2 0.023(7) 0.023(7) 0.014(10) 0.000 0.000 0.011(3)
Na2' 0.024(7) 0.024(7) 0.005(9) 0.000 0.000 0.012(3)
P1 0.0103(15) 0.0039(14) 0.0114(16) 0.0027(12) 0.0029(13) 0.0025(12)
K1 0.036(3) 0.036(3) 0.064(8) 0.000 0.000 0.0182(16)
O1W 0.059(8) 0.059(8) 0.071(13) 0.000 0.000 0.030(4)
O2W 0.115(11) 0.115(11) 0.120(16) 0.000 0.000 0.057(6)

loop_
_atom_type_symbol
_atom_type_description
_atom_type_scat_dispersion_real
_atom_type_scat_dispersion_imag
_atom_type_scat_source
H H 0.0000 0.0000 'International Tables Vol C Tables 4.2.6.8 and 6.1.1.4'
B B 0.0013 0.0007 'International Tables Vol C Tables 4.2.6.8 and 6.1.1.4'
O O 0.0106 0.0060 'International Tables Vol C Tables 4.2.6.8 and 6.1.1.4'
P P 0.1023 0.0942 'International Tables Vol C Tables 4.2.6.8 and 6.1.1.4'
Cd Cd -0.8075 1.2024 'International Tables Vol C Tables 4.2.6.8 and 6.1.1.4'
K K 0.2009 0.2494 'International Tables Vol C Tables 4.2.6.8 and 6.1.1.4'
Na Na 0.0362 0.0249 'International Tables Vol C Tables 4.2.6.8 and 6.1.1.4'

loop_
_geom_angle_atom_site_label_1
_geom_angle_atom_site_label_2
_geom_angle_atom_site_label_3
_geom_angle
_geom_angle_site_symmetry_1
_geom_angle_site_symmetry_3
_geom_angle_publ_flag
O4 Cd1 O4 180.0(7) 8_666 2_655 ?
O4 Cd1 O5 90.2(4) 2_655 . ?
O4 Cd1 O5 89.8(4) 2_655 7_766 ?
O4 Cd1 O5 89.8(4) 8_666 . ?
O4 Cd1 O5 90.2(4) 8_666 7_766 ?
O4 Cd1 O6 87.8(4) 8_666 . ?
O4 Cd1 O6 87.8(4) 2_655 7_766 ?
O4 Cd1 O6 92.2(4) 2_655 . ?
O4 Cd1 O6 92.2(4) 8_666 7_766 ?
O4 Cd1 Na2 37.6(3) 2_655 7_766 ?
O4 Cd1 Na2 142.4(3) 8_666 7_766 ?
O4 Cd1 Na2 142.4(3) 2_655 . ?
O4 Cd1 Na2 37.6(3) 8_666 . ?
O4 Cd1 Na2' 143.9(3) 8_666 7_766 ?
O4 Cd1 Na2' 143.9(3) 2_655 . ?
O4 Cd1 Na2' 36.1(3) 2_655 7_766 ?
O4 Cd1 Na2' 36.1(3) 8_666 . ?
O5 Cd1 O5 180.0(4) . 7_766 ?
O5 Cd1 O6 98.4(3) . 7_766 ?
O5 Cd1 O6 98.4(3) 7_766 . ?
O5 Cd1 O6 81.6(3) . . ?
O5 Cd1 O6 81.6(3) 7_766 7_766 ?
O5 Cd1 Na2 106.2(3) . . ?
O5 Cd1 Na2 73.8(3) . 7_766 ?
O5 Cd1 Na2 73.8(3) 7_766 . ?
O5 Cd1 Na2 106.2(3) 7_766 7_766 ?
O5 Cd1 Na2' 54.1(3) . 7_766 ?
O5 Cd1 Na2' 54.1(3) 7_766 . ?
O5 Cd1 Na2' 125.9(3) . . ?
O5 Cd1 Na2' 125.9(3) 7_766 7_766 ?
O6 Cd1 O6 180.000(2) . 7_766 ?
O6 Cd1 Na2 123.1(3) . . ?
O6 Cd1 Na2 56.9(3) . 7_766 ?
O6 Cd1 Na2 56.9(3) 7_766 . ?
O6 Cd1 Na2 123.1(3) 7_766 7_766 ?
O6 Cd1 Na2' 94.3(3) . . ?
O6 Cd1 Na2' 85.7(3) 7_766 . ?
O6 Cd1 Na2' 85.7(3) . 7_766 ?
O6 Cd1 Na2' 94.3(3) 7_766 7_766 ?
Na2 Cd1 Na2 180.0 . 7_766 ?
Na2' Cd1 Na2 35.2(4) 7_766 7_766 ?
Na2' Cd1 Na2 35.2(4) . . ?
Na2' Cd1 Na2 144.8(4) . 7_766 ?
Na2' Cd1 Na2 144.8(4) 7_766 . ?
Na2' Cd1 Na2' 180.0 . 7_766 ?
O1 B1 O2 108.0(11) . . ?
O1 B1 O3 109.7(12) . 9_546 ?
O1 B1 O6 110.2(12) . 9_546 ?
O3 B1 O2 109.0(12) 9_546 . ?
O3 B1 O6 111.2(11) 9_546 9_546 ?
O6 B1 O2 108.6(11) 9_546 . ?
O6 B2 O6 122.4(18) 10_556 . ?
O6 B2 O7 118.8(9) 10_556 . ?
O6 B2 O7 118.8(9) . . ?
O6 B2 Na2 74.2(8) . 7_766 ?
O6 B2 Na2 140.5(13) 10_556 7_766 ?
O6 B2 Na2 140.5(13) . 4_764 ?
O6 B2 Na2 74.2(8) 10_556 4_764 ?
O7 B2 Na2 60.0(8) . 4_764 ?
O7 B2 Na2 60.0(8) . 7_766 ?
Na2 B2 Na2 73.2(8) 4_764 7_766 ?
O1 Na1 O2 117.1(5) . 11_647 ?
O1 Na1 O2 117.1(5) . 2_645 ?
O1 Na1 O5 123.4(3) . 2_645 ?
O1 Na1 O5 123.4(3) . 11_647 ?
O1 Na1 O7 81.9(5) . 8_556 ?
O1 Na1 P1 120.8(2) . 11_647 ?
O1 Na1 P1 120.8(2) . 2_645 ?
O1 Na1 K1 66.1(3) . . ?
O1 Na1 K1 66.1(3) . 4_754 ?
O2 Na1 O2 66.3(5) 11_647 2_645 ?
O2 Na1 O7 139.5(4) 2_645 8_556 ?
O2 Na1 O7 139.5(4) 11_647 8_556 ?
O2 Na1 P1 29.9(2) 2_645 2_645 ?
O2 Na1 P1 91.6(4) 11_647 2_645 ?
O2 Na1 P1 29.9(2) 11_647 11_647 ?
O2 Na1 P1 91.6(4) 2_645 11_647 ?
O2 Na1 K1 96.8(4) 2_645 . ?
O2 Na1 K1 96.8(4) 11_647 4_754 ?
O2 Na1 K1 51.8(2) 11_647 . ?
O2 Na1 K1 51.8(2) 2_645 4_754 ?
O5 Na1 O2 57.2(3) 11_647 11_647 ?
O5 Na1 O2 110.0(5) 11_647 2_645 ?
O5 Na1 O2 110.0(5) 2_645 11_647 ?
O5 Na1 O2 57.2(3) 2_645 2_645 ?
O5 Na1 O5 107.7(6) 2_645 11_647 ?
O5 Na1 O7 82.4(4) 11_647 8_556 ?
O5 Na1 O7 82.4(4) 2_645 8_556 ?
O5 Na1 P1 27.8(2) 11_647 11_647 ?
O5 Na1 P1 115.8(4) 2_645 11_647 ?
O5 Na1 P1 115.8(4) 11_647 2_645 ?
O5 Na1 P1 27.8(2) 2_645 2_645 ?
O5 Na1 K1 154.0(4) 11_647 4_754 ?
O5 Na1 K1 154.0(4) 2_645 . ?
O5 Na1 K1 79.0(3) 2_645 4_754 ?
O5 Na1 K1 79.0(3) 11_647 . ?
O7 Na1 P1 109.6(3) 8_556 11_647 ?
O7 Na1 P1 109.6(3) 8_556 2_645 ?
O7 Na1 K1 123.6(3) 8_556 4_754 ?
O7 Na1 K1 123.6(3) 8_556 . ?
P1 Na1 P1 109.6(3) 2_645 11_647 ?
P1 Na1 K1 126.4(3) 11_647 4_754 ?
P1 Na1 K1 126.4(3) 2_645 . ?
P1 Na1 K1 59.47(13) 11_647 . ?
P1 Na1 K1 59.47(13) 2_645 4_754 ?
K1 Na1 K1 84.79(19) . 4_754 ?
B1 O1 B1 119.7(15) . 10_557 ?
B1 O1 Na1 116.1(8) 10_557 . ?
B1 O1 Na1 116.1(8) . . ?
B1 O2 Na1 133.0(8) . 3_765 ?
B1 O2 P1 135.8(9) . . ?
P1 O2 Na1 91.2(5) . 3_765 ?
B1 O3 P1 127.6(9) 8_666 . ?
B1 O3 K1 108.5(8) 8_666 4_754 ?
P1 O3 K1 114.5(5) . 4_754 ?
Cd1 O4 Na2 106.9(4) 3_665 7_766 ?
Cd1 O4 Na2' 108.6(4) 3_665 7_766 ?
Na2' O4 Na2 57.3(7) 7_766 7_766 ?
P1 O4 Cd1 126.0(6) . 3_665 ?
P1 O4 Na2 126.0(6) . 7_766 ?
P1 O4 Na2' 108.6(7) . 7_766 ?
Cd1 O5 Na1 125.4(5) . 3_765 ?
Cd1 O5 Na2' 88.4(4) . 7_766 ?
Na1 O5 Na2' 125.0(6) 3_765 7_766 ?
P1 O5 Cd1 123.8(6) . . ?
P1 O5 Na1 105.0(6) . 3_765 ?
P1 O5 Na2' 81.0(5) . 7_766 ?
B1 O6 Cd1 116.8(8) 8_666 . ?
B2 O6 Cd1 120.9(10) . . ?
B2 O6 B1 119.9(12) . 8_666 ?
B2 O7 Na1 118.4(13) . 9_556 ?
B2 O7 H7 165(10) . . ?
B2 O7 Na2 94.5(9) . 4_764 ?
B2 O7 Na2 94.5(9) . 7_766 ?
Na1 O7 H7 47(10) 9_556 . ?
Na1 O7 Na2 126.8(4) 9_556 4_764 ?
Na1 O7 Na2 126.8(4) 9_556 7_766 ?
Na2 O7 H7 96(10) 4_764 . ?
Na2 O7 H7 96(10) 7_766 . ?
Na2 O7 Na2 86.6(8) 4_764 7_766 ?
B2 Na2 B2 88.1(6) 9_656 8_666 ?
B2 Na2 B2 88.1(6) 7_766 8_666 ?
B2 Na2 B2 88.1(6) 7_766 9_656 ?
B2 Na2 P1 164.1(5) 9_656 8_666 ?
B2 Na2 P1 164.1(5) 8_666 7_766 ?
B2 Na2 P1 76.8(3) 7_766 7_766 ?
B2 Na2 P1 76.8(3) 8_666 8_666 ?
B2 Na2 P1 96.2(4) 7_766 8_666 ?
B2 Na2 P1 96.2(4) 9_656 7_766 ?
O4 Na2 B2 82.9(4) 7_766 9_656 ?
O4 Na2 B2 171.0(7) 8_666 9_656 ?
O4 Na2 B2 82.9(4) 8_666 7_766 ?
O4 Na2 B2 82.9(4) 9_656 8_666 ?
O4 Na2 B2 92.2(5) 7_766 7_766 ?
O4 Na2 B2 171.0(7) 7_766 8_666 ?
O4 Na2 B2 171.0(7) 9_656 7_766 ?
O4 Na2 B2 92.2(5) 8_666 8_666 ?
O4 Na2 B2 92.2(5) 9_656 9_656 ?
O4 Na2 O4 96.9(7) 7_766 8_666 ?
O4 Na2 O4 96.9(7) 8_666 9_656 ?
O4 Na2 O4 96.9(7) 7_766 9_656 ?
O4 Na2 O7 117.1(4) 7_766 7_766 ?
O4 Na2 O7 75.8(4) 7_766 9_656 ?
O4 Na2 O7 145.8(5) 7_766 8_666 ?
O4 Na2 O7 117.1(4) 8_666 8_666 ?
O4 Na2 O7 145.8(5) 8_666 9_656 ?
O4 Na2 O7 117.1(4) 9_656 9_656 ?
O4 Na2 O7 75.8(4) 8_666 7_766 ?
O4 Na2 O7 145.8(5) 9_656 7_766 ?
O4 Na2 O7 75.8(4) 9_656 8_666 ?
O4 Na2 P1 20.7(3) 7_766 7_766 ?
O4 Na2 P1 112.1(7) 7_766 8_666 ?
O4 Na2 P1 81.2(4) 9_656 8_666 ?
O4 Na2 P1 81.2(4) 8_666 7_766 ?
O4 Na2 P1 20.7(3) 8_666 8_666 ?
O4 Na2 P1 112.1(7) 9_656 7_766 ?
O7 Na2 B2 25.5(5) 8_666 8_666 ?
O7 Na2 B2 96.2(7) 8_666 7_766 ?
O7 Na2 B2 96.2(7) 7_766 9_656 ?
O7 Na2 B2 64.4(5) 9_656 7_766 ?
O7 Na2 B2 25.5(5) 7_766 7_766 ?
O7 Na2 B2 64.4(5) 8_666 9_656 ?
O7 Na2 B2 64.4(5) 7_766 8_666 ?
O7 Na2 B2 25.5(5) 9_656 9_656 ?
O7 Na2 B2 96.2(7) 9_656 8_666 ?
O7 Na2 O7 78.1(6) 7_766 8_666 ?
O7 Na2 O7 78.1(6) 9_656 8_666 ?
O7 Na2 O7 78.1(6) 9_656 7_766 ?
O7 Na2 P1 99.9(3) 8_666 8_666 ?
O7 Na2 P1 159.9(5) 8_666 7_766 ?
O7 Na2 P1 81.9(3) 7_766 8_666 ?
O7 Na2 P1 81.9(3) 9_656 7_766 ?
O7 Na2 P1 99.9(3) 7_766 7_766 ?
O7 Na2 P1 159.9(5) 9_656 8_666 ?
Na2' Na2 B2 126.6(4) . 7_766 ?
Na2' Na2 B2 126.6(4) . 9_656 ?
Na2' Na2 B2 126.6(4) . 8_666 ?
Na2' Na2 O4 59.7(5) . 9_656 ?
Na2' Na2 O4 59.7(5) . 7_766 ?
Na2' Na2 O4 59.7(5) . 8_666 ?
Na2' Na2 O7 133.3(4) . 9_656 ?
Na2' Na2 O7 133.3(4) . 8_666 ?
Na2' Na2 O7 133.3(4) . 7_766 ?
Na2' Na2 P1 61.9(3) . 7_766 ?
Na2' Na2 P1 61.9(3) . 8_666 ?
P1 Na2 P1 99.6(4) 7_766 8_666 ?
O4 Na2' Cd1 35.3(3) 7_766 3_775 ?
O4 Na2' Cd1 130.4(7) 8_666 3_775 ?
O4 Na2' Cd1 76.5(3) 9_656 3_775 ?
O4 Na2' O4 101.0(6) 7_766 8_666 ?
O4 Na2' O4 101.0(6) 8_666 9_656 ?
O4 Na2' O4 101.0(6) 7_766 9_656 ?
O4 Na2' O5 152.1(8) 8_666 9_656 ?
O4 Na2' O5 72.8(3) 9_656 8_666 ?
O4 Na2' O5 72.8(3) 7_766 9_656 ?
O4 Na2' O5 55.5(3) 9_656 9_656 ?
O4 Na2' O5 72.8(3) 8_666 7_766 ?
O4 Na2' O5 152.1(8) 7_766 8_666 ?
O4 Na2' O5 55.5(3) 7_766 7_766 ?
O4 Na2' O5 55.5(3) 8_666 8_666 ?
O4 Na2' O5 152.1(8) 9_656 7_766 ?
O4 Na2' P1 27.5(3) 9_656 9_656 ?
O4 Na2' P1 27.5(3) 7_766 7_766 ?
O4 Na2' P1 90.6(4) 9_656 8_666 ?
O4 Na2' P1 128.2(6) 7_766 8_666 ?
O4 Na2' P1 128.2(6) 9_656 7_766 ?
O4 Na2' P1 27.5(3) 8_666 8_666 ?
O4 Na2' P1 90.6(4) 7_766 9_656 ?
O4 Na2' P1 128.2(6) 8_666 9_656 ?
O4 Na2' P1 90.6(4) 8_666 7_766 ?
O5 Na2' Cd1 37.55(19) 9_656 3_775 ?
O5 Na2' Cd1 87.0(2) 7_766 3_775 ?
O5 Na2' Cd1 149.2(4) 8_666 3_775 ?
O5 Na2' O5 119.97(2) 7_766 9_656 ?
O5 Na2' O5 119.97(2) 9_656 8_666 ?
O5 Na2' O5 119.97(3) 7_766 8_666 ?
O5 Na2' P1 28.63(18) 8_666 8_666 ?
O5 Na2' P1 93.88(19) 9_656 7_766 ?
O5 Na2' P1 145.0(3) 9_656 8_666 ?
O5 Na2' P1 145.0(3) 8_666 7_766 ?
O5 Na2' P1 28.63(18) 7_766 7_766 ?
O5 Na2' P1 145.0(3) 7_766 9_656 ?
O5 Na2' P1 93.88(19) 8_666 9_656 ?
O5 Na2' P1 93.88(19) 7_766 8_666 ?
O5 Na2' P1 28.63(18) 9_656 9_656 ?
Na2 Na2' Cd1 72.9(3) . 3_775 ?
Na2 Na2' O4 63.0(5) . 7_766 ?
Na2 Na2' O4 63.0(5) . 8_666 ?
Na2 Na2' O4 63.0(5) . 9_656 ?
Na2 Na2' O5 90.9(4) . 8_666 ?
Na2 Na2' O5 90.9(4) . 9_656 ?
Na2 Na2' O5 90.9(4) . 7_766 ?
Na2 Na2' P1 79.1(4) . 9_656 ?
Na2 Na2' P1 79.1(4) . 7_766 ?
Na2 Na2' P1 79.1(4) . 8_666 ?
P1 Na2' Cd1 58.68(11) 7_766 3_775 ?
P1 Na2' Cd1 152.0(6) 8_666 3_775 ?
P1 Na2' Cd1 58.00(11) 9_656 3_775 ?
P1 Na2' P1 116.5(2) 9_656 8_666 ?
P1 Na2' P1 116.5(2) 7_766 9_656 ?
P1 Na2' P1 116.5(2) 7_766 8_666 ?
O2W Na2' Cd1 107.1(3) . 3_775 ?
O2W Na2' O4 117.0(5) . 9_656 ?
O2W Na2' O4 117.0(5) . 8_666 ?
O2W Na2' O4 117.0(5) . 7_766 ?
O2W Na2' O5 89.1(4) . 9_656 ?
O2W Na2' O5 89.1(4) . 7_766 ?
O2W Na2' O5 89.1(4) . 8_666 ?
O2W Na2' Na2 180.000(6) . . ?
O2W Na2' P1 100.9(4) . 8_666 ?
O2W Na2' P1 100.9(4) . 9_656 ?
O2W Na2' P1 100.9(4) . 7_766 ?
Na1 P1 Na2 131.7(3) 3_765 7_766 ?
O2 P1 Na1 58.9(4) . 3_765 ?
O2 P1 Na2 143.7(4) . 7_766 ?
O2 P1 Na2' 113.5(5) . 7_766 ?
O3 P1 Na1 111.6(4) . 3_765 ?
O3 P1 O2 105.4(5) . . ?
O3 P1 Na2 100.7(5) . 7_766 ?
O3 P1 Na2' 139.2(5) . 7_766 ?
O4 P1 Na1 138.6(6) . 3_765 ?
O4 P1 O2 112.4(6) . . ?
O4 P1 O3 109.7(7) . . ?
O4 P1 Na2 33.3(4) . 7_766 ?
O4 P1 Na2' 44.0(5) . 7_766 ?
O5 P1 Na1 47.2(4) . 3_765 ?
O5 P1 O2 104.7(6) . . ?
O5 P1 O3 111.7(6) . . ?
O5 P1 O4 112.7(6) . . ?
O5 P1 Na2 88.2(4) . 7_766 ?
O5 P1 Na2' 70.4(4) . 7_766 ?
Na2' P1 Na1 99.1(4) 7_766 3_765 ?
Na2' P1 Na2 39.0(5) 7_766 7_766 ?
Na1 K1 Na1 100.48(15) 9_547 2_645 ?
Na1 K1 Na1 100.48(15) . 9_547 ?
Na1 K1 Na1 79.52(15) 7_757 9_547 ?
Na1 K1 Na1 79.52(15) . 2_645 ?
Na1 K1 Na1 100.48(15) 7_757 2_645 ?
Na1 K1 Na1 180.000(1) . 7_757 ?
O3 K1 Na1 136.7(2) 6_545 7_757 ?
O3 K1 Na1 104.2(2) 11_647 2_645 ?
O3 K1 Na1 75.8(2) 4_755 . ?
O3 K1 Na1 120.5(2) 11_647 7_757 ?
O3 K1 Na1 104.2(2) 10_557 . ?
O3 K1 Na1 104.2(2) 4_755 7_757 ?
O3 K1 Na1 59.5(2) 12_767 2_645 ?
O3 K1 Na1 59.5(2) 5_665 7_757 ?
O3 K1 Na1 75.8(2) 5_665 2_645 ?
O3 K1 Na1 75.8(2) 10_557 7_757 ?
O3 K1 Na1 120.5(2) 10_557 9_547 ?
O3 K1 Na1 136.7(2) 12_767 . ?
O3 K1 Na1 120.5(2) 5_665 . ?
O3 K1 Na1 59.5(2) 11_647 . ?
O3 K1 Na1 120.5(2) 6_545 2_645 ?
O3 K1 Na1 104.2(2) 6_545 9_547 ?
O3 K1 Na1 43.3(2) 4_755 2_645 ?
O3 K1 Na1 43.3(2) 11_647 9_547 ?
O3 K1 Na1 136.7(2) 10_557 2_645 ?
O3 K1 Na1 59.5(2) 4_755 9_547 ?
O3 K1 Na1 43.3(2) 12_767 7_757 ?
O3 K1 Na1 136.7(2) 5_665 9_547 ?
O3 K1 Na1 75.8(2) 12_767 9_547 ?
O3 K1 Na1 43.3(2) 6_545 . ?
O3 K1 O3 180.000(1) 12_767 6_545 ?
O3 K1 O3 114.90(13) 4_755 5_665 ?
O3 K1 O3 180.0(3) 4_755 10_557 ?
O3 K1 O3 114.90(13) 12_767 11_647 ?
O3 K1 O3 65.10(13) 6_545 10_557 ?
O3 K1 O3 65.10(13) 6_545 11_647 ?
O3 K1 O3 180.0(2) 11_647 5_665 ?
O3 K1 O3 65.10(13) 12_767 4_755 ?
O3 K1 O3 114.90(13) 12_767 10_557 ?
O3 K1 O3 65.10(13) 11_647 4_755 ?
O3 K1 O3 114.90(13) 11_647 10_557 ?
O3 K1 O3 65.10(13) 12_767 5_665 ?
O3 K1 O3 65.10(13) 5_665 10_557 ?
O3 K1 O3 114.90(13) 6_545 5_665 ?
O3 K1 O3 114.90(13) 6_545 4_755 ?
O1W K1 Na1 47.61(10) 7_757 9_547 ?
O1W K1 Na1 132.39(10) . 7_757 ?
O1W K1 Na1 132.39(10) 7_757 . ?
O1W K1 Na1 132.39(10) . 9_547 ?
O1W K1 Na1 132.39(10) 7_757 2_645 ?
O1W K1 Na1 47.61(10) . . ?
O1W K1 Na1 47.61(10) 7_757 7_757 ?
O1W K1 Na1 47.61(10) . 2_645 ?
O1W K1 O3 103.27(18) . 12_767 ?
O1W K1 O3 76.73(18) 7_757 12_767 ?
O1W K1 O3 76.73(18) . 6_545 ?
O1W K1 O3 103.27(18) 7_757 6_545 ?
O1W K1 O3 76.73(18) . 5_665 ?
O1W K1 O3 103.27(18) 7_757 5_665 ?
O1W K1 O3 103.27(18) . 11_647 ?
O1W K1 O3 76.73(18) . 4_755 ?
O1W K1 O3 103.27(18) 7_757 4_755 ?
O1W K1 O3 76.73(18) 7_757 10_557 ?
O1W K1 O3 103.27(18) . 10_557 ?
O1W K1 O3 76.73(18) 7_757 11_647 ?
O1W K1 O1W 180.0 7_757 . ?
K1 O1W K1 180.0 4_754 . ?
Na2' O2W Na2' 180.000(3) 10_556 . ?

loop_
_geom_bond_atom_site_label_1
_geom_bond_atom_site_label_2
_geom_bond_distance
_geom_bond_site_symmetry_2
_geom_bond_publ_flag
Cd1 O4 2.222(10) 8_666 ?
Cd1 O4 2.222(10) 2_655 ?
Cd1 O5 2.223(9) 7_766 ?
Cd1 O5 2.223(9) . ?
Cd1 O6 2.370(9) . ?
Cd1 O6 2.370(9) 7_766 ?
Cd1 Na2 3.665(7) 7_766 ?
Cd1 Na2 3.665(7) . ?
Cd1 Na2' 3.646(6) 7_766 ?
Cd1 Na2' 3.646(6) . ?
B1 O1 1.438(17) . ?
B1 O2 1.507(17) . ?
B1 O3 1.443(18) 9_546 ?
B1 O6 1.498(18) 9_546 ?
B2 O6 1.346(14) 10_556 ?
B2 O6 1.346(14) . ?
B2 O7 1.37(3) . ?
B2 Na2 3.18(2) 7_766 ?
B2 Na2 3.18(2) 4_764 ?
Na1 O1 2.332(16) . ?
Na1 O2 2.665(13) 11_647 ?
Na1 O2 2.665(13) 2_645 ?
Na1 O5 2.363(12) 11_647 ?
Na1 O5 2.363(12) 2_645 ?
Na1 O7 2.75(2) 8_556 ?
Na1 P1 3.111(7) 11_647 ?
Na1 P1 3.111(7) 2_645 ?
Na1 K1 4.493(8) 4_754 ?
Na1 K1 4.493(8) . ?
O1 B1 1.438(17) 10_557 ?
O2 Na1 2.665(13) 3_765 ?
O2 P1 1.552(9) . ?
O3 B1 1.443(18) 8_666 ?
O3 P1 1.543(10) . ?
O3 K1 3.061(9) 4_754 ?
O4 Cd1 2.222(10) 3_665 ?
O4 Na2 2.339(15) 7_766 ?
O4 Na2' 2.268(14) 7_766 ?
O4 P1 1.508(10) . ?
O5 Na1 2.363(12) 3_765 ?
O5 Na2' 2.954(10) 7_766 ?
O5 P1 1.503(9) . ?
O6 B1 1.498(18) 8_666 ?
O7 Na1 2.75(2) 9_556 ?
O7 H7 0.836(18) . ?
O7 Na2 2.761(19) 4_764 ?
O7 Na2 2.761(19) 7_766 ?
Na2 B2 3.18(2) 7_766 ?
Na2 B2 3.18(2) 8_666 ?
Na2 B2 3.18(2) 9_656 ?
Na2 O4 2.339(15) 9_656 ?
Na2 O4 2.339(15) 7_766 ?
Na2 O4 2.339(15) 8_666 ?
Na2 O7 2.761(19) 7_766 ?
Na2 O7 2.761(19) 9_656 ?
Na2 O7 2.761(19) 8_666 ?
Na2 Na2' 2.21(3) . ?
Na2 P1 3.448(11) 7_766 ?
Na2 P1 3.448(11) 8_666 ?
Na2' Cd1 3.646(6) 3_775 ?
Na2' O4 2.268(14) 9_656 ?
Na2' O4 2.268(14) 7_766 ?
Na2' O4 2.268(14) 8_666 ?
Na2' O5 2.954(10) 8_666 ?
Na2' O5 2.954(10) 7_766 ?
Na2' O5 2.954(10) 9_656 ?
Na2' P1 3.098(5) 7_766 ?
Na2' P1 3.098(5) 8_666 ?
Na2' P1 3.098(5) 9_656 ?
Na2' O2W 1.956(19) . ?
P1 Na1 3.111(7) 3_765 ?
P1 Na2 3.448(11) 7_766 ?
P1 Na2' 3.098(5) 7_766 ?
K1 Na1 4.493(8) 2_645 ?
K1 Na1 4.493(8) 7_757 ?
K1 Na1 4.493(8) 9_547 ?
K1 O3 3.061(9) 5_665 ?
K1 O3 3.061(9) 11_647 ?
K1 O3 3.061(9) 10_557 ?
K1 O3 3.061(9) 4_755 ?
K1 O3 3.061(9) 6_545 ?
K1 O3 3.061(9) 12_767 ?
K1 O1W 3.0294(5) 7_757 ?
K1 O1W 3.0294(5) . ?
O1W K1 3.0294(5) 4_754 ?
O2W Na2' 1.956(19) 10_556 ?

loop_
_geom_hbond_atom_site_label_D
_geom_hbond_atom_site_label_H
_geom_hbond_atom_site_label_A
_geom_hbond_distance_DH
_geom_hbond_distance_HA
_geom_hbond_distance_DA
_geom_hbond_angle_DHA
_geom_hbond_site_symmetry_A
O7 H7 O1 0.836(18) 2.507(18) 3.342(18) 175(21) 9_556
